data_8106485
loop_
_publ_author_name
'Zhang, Kai-Xin'
'Dong, Meng-Ya'
'Mei, Xiang-Dong'
'Li, Yao-Fa'
'Zhang, Tao'
'She, Dong-Mei'
'Pan, Wen-Liang'
'Gao, Zhan-Lin'
'Ning, Jun'

_publ_section_title
;
 Crystal structure of
 1-acetyl-3-(3-chlorophenyl)-5-(4-isopropylphenyl)-4,5-dihydro-(1H)-pyrazole,
 C20H21ClN2O
;
_journal_issue 2
_journal_name_full 'Zeitschrift f\"ur Kristallographie - New Crystal Structures'
_journal_page_first 211
_journal_page_last 212
_journal_paper_doi 10.1515/ncrs-2016-0207
_journal_volume 232
_journal_year 2017
_chemical_formula_moiety 'C20 H21 Cl N2 O'
_chemical_formula_sum 'C20 H21 Cl N2 O'
_chemical_formula_weight 340.84
_space_group_crystal_system monoclinic
_space_group_IT_number 14
_space_group_name_Hall '-P 2yn'
_space_group_name_H-M_alt 'P 1 21/n 1'
_atom_sites_solution_hydrogens geom
_cell_angle_alpha 90
_cell_angle_beta 96.445(12)
_cell_angle_gamma 90
_cell_formula_units_Z 4
_cell_length_a 13.3888(15)
_cell_length_b 9.6869(10)
_cell_length_c 13.7238(17)
_cell_measurement_reflns_used 1552
_cell_measurement_temperature 180.01(10)
_cell_measurement_theta_max 25.7060
_cell_measurement_theta_min 3.8200
_cell_volume 1768.7(3)
_computing_cell_refinement
;
CrysAlisPro, Agilent Technologies,
Version 1.171.36.32 (release 02-08-2013 CrysAlis171 .NET)
(compiled Aug  2 2013,16:46:58)
;
_computing_data_collection
;
CrysAlisPro, Agilent Technologies,
Version 1.171.36.32 (release 02-08-2013 CrysAlis171 .NET)
(compiled Aug  2 2013,16:46:58)
;
_computing_data_reduction
;
CrysAlisPro, Agilent Technologies,
Version 1.171.36.32 (release 02-08-2013 CrysAlis171 .NET)
(compiled Aug  2 2013,16:46:58)
;
_computing_molecular_graphics 'Olex2 (Dolomanov et al., 2009)'
_computing_publication_material 'Olex2 (Dolomanov et al., 2009)'
_computing_structure_refinement 'ShelXL (Sheldrick, 2015)'
_computing_structure_solution
;
Superflip (Palatinus & Chapuis, 2007;Palatinus & van der Lee, 2008;
Palatinus et al., 2012)
;
_diffrn_ambient_temperature 180.01(10)
_diffrn_detector_area_resol_mean 10.3914
_diffrn_measured_fraction_theta_full 0.996
_diffrn_measured_fraction_theta_max 0.995
_diffrn_measurement_details
;
#__ type_ start__ end____ width___ exp.time_
  1 omega   35.00  101.00   1.0000    2.0000
omega____ theta____ kappa____ phi______ frames
    -       10.7017  178.0000  -30.0000 66

#__ type_ start__ end____ width___ exp.time_
  2 omega  -88.00   21.00   1.0000    2.0000
omega____ theta____ kappa____ phi______ frames
    -      -11.7954  -77.0000   90.0000 109
;
_diffrn_measurement_device_type 'SuperNova, Dual, Cu at zero, Atlas'
_diffrn_measurement_method '\w scans'
_diffrn_orient_matrix_UB_11 0.0030373000
_diffrn_orient_matrix_UB_12 -0.0693191000
_diffrn_orient_matrix_UB_13 -0.0160315000
_diffrn_orient_matrix_UB_21 -0.0355047000
_diffrn_orient_matrix_UB_22 0.0145775000
_diffrn_orient_matrix_UB_23 -0.0410986000
_diffrn_orient_matrix_UB_31 0.0396158000
_diffrn_orient_matrix_UB_32 0.0184599000
_diffrn_orient_matrix_UB_33 -0.0276520000
_diffrn_radiation_monochromator mirror
_diffrn_radiation_type MoK\a
_diffrn_radiation_wavelength 0.71073
_diffrn_reflns_av_R_equivalents 0.0511
_diffrn_reflns_av_unetI/netI 0.0794
_diffrn_reflns_Laue_measured_fraction_full 0.996
_diffrn_reflns_Laue_measured_fraction_max 0.995
_diffrn_reflns_limit_h_max 16
_diffrn_reflns_limit_h_min -15
_diffrn_reflns_limit_k_max 11
_diffrn_reflns_limit_k_min -11
_diffrn_reflns_limit_l_max 16
_diffrn_reflns_limit_l_min -12
_diffrn_reflns_number 7108
_diffrn_reflns_point_group_measured_fraction_full 0.996
_diffrn_reflns_point_group_measured_fraction_max 0.995
_diffrn_reflns_theta_full 25.242
_diffrn_reflns_theta_max 26.022
_diffrn_reflns_theta_min 3.084
_diffrn_source 'SuperNova (Mo) X-ray Source'
_exptl_absorpt_coefficient_mu 0.225
_exptl_absorpt_correction_T_max 1.00000
_exptl_absorpt_correction_T_min 0.82006
_exptl_absorpt_correction_type multi-scan
_exptl_absorpt_process_details
;
CrysAlisPro, Agilent Technologies,
Version 1.171.36.32 (release 02-08-2013 CrysAlis171 .NET)
(compiled Aug  2 2013,16:46:58)
Empirical absorption correction using spherical harmonics,
 implemented in SCALE3 ABSPACK scaling algorithm.
;
_exptl_crystal_colour
;
;
_exptl_crystal_density_diffrn 1.280
_exptl_crystal_density_method 'not measured'
_exptl_crystal_description
;
;
_exptl_crystal_F_000 720
_exptl_crystal_size_max 0.1
_exptl_crystal_size_mid 0.05
_exptl_crystal_size_min 0.05
_refine_diff_density_max 0.217
_refine_diff_density_min -0.250
_refine_diff_density_rms 0.051
_refine_ls_extinction_coef .
_refine_ls_extinction_method none
_refine_ls_goodness_of_fit_ref 1.043
_refine_ls_hydrogen_treatment constr
_refine_ls_matrix_type full
_refine_ls_number_parameters 220
_refine_ls_number_reflns 3465
_refine_ls_number_restraints 0
_refine_ls_restrained_S_all 1.043
_refine_ls_R_factor_all 0.0954
_refine_ls_R_factor_gt 0.0497
_refine_ls_shift/su_max 0.000
_refine_ls_shift/su_mean 0.000
_refine_ls_structure_factor_coef Fsqd
_refine_ls_weighting_details 'w=1/[\s^2^(Fo^2^)+(0.0327P)^2^] where P=(Fo^2^+2Fc^2^)/3'
_refine_ls_weighting_scheme calc
_refine_ls_wR_factor_gt 0.0911
_refine_ls_wR_factor_ref 0.1153
_reflns_Friedel_coverage 0.000
_reflns_Friedel_fraction_full .
_reflns_Friedel_fraction_max .
_reflns_number_gt 2210
_reflns_number_total 3465
_reflns_threshold_expression 'I > 2\s(I)'
_cod_data_source_file suppl_ncrs-2016-0207_suppl.cif
_cod_data_source_block exp_6826
_cod_original_cell_volume 1768.7(4)
_cod_database_code 8106485
_chemical_oxdiff_formula 'C1 N1 O1 Cl1'
_shelx_space_group_comment
;
The symmetry employed for this shelxl refinement is uniquely defined
by the following loop, which should always be used as a source of
symmetry information in preference to the above space-group names.
They are only intended as comments.
;
_shelx_estimated_absorpt_t_max 0.989
_shelx_estimated_absorpt_t_min 0.978
_reflns_odcompleteness_completeness 99.22
_reflns_odcompleteness_iscentric 1
_reflns_odcompleteness_theta 25.97
_olex2_refinement_description
;
1. Fixed Uiso
 At 1.2 times of:
  All C(H) groups, All C(H,H) groups
 At 1.5 times of:
  All C(H,H,H) groups
2.a Ternary CH refined with riding coordinates:
 C3(H3), C18(H18)
2.b Secondary CH2 refined with riding coordinates:
 C2(H2A,H2B)
2.c Aromatic/amide H refined with riding coordinates:
 C7(H7), C9(H9), C10(H10), C11(H11), C13(H13), C14(H14), C16(H16), C17(H17)
2.d Idealised Me refined as rotating group:
 C5(H5A,H5B,H5C), C19(H19A,H19B,H19C), C20(H20A,H20B,H20C)
;
_olex2_submission_special_instructions 'No special instructions were received'
_publcif_info_exptl_table_max_cols 4
_publcif_info_exptl_table_use_headnotes n

loop_
_space_group_symop_operation_xyz
'x, y, z'
'-x+1/2, y+1/2, -z+1/2'
'-x, -y, -z'
'x-1/2, -y-1/2, z-1/2'

loop_
_atom_site_label
_atom_site_type_symbol
_atom_site_fract_x
_atom_site_fract_y
_atom_site_fract_z
_atom_site_U_iso_or_equiv
_atom_site_adp_type
_atom_site_occupancy
_atom_site_site_symmetry_order
_atom_site_calc_flag
_atom_site_refinement_flags_posn
_atom_site_refinement_flags_adp
_atom_site_refinement_flags_occupancy
_atom_site_disorder_assembly
_atom_site_disorder_group
C1 C 0.55300(16) 0.6100(2) 0.90104(18) 0.0266(5) Uani 1 1 d . . . . .
C2 C 0.53192(17) 0.7549(2) 0.93277(18) 0.0309(6) Uani 1 1 d . . . . .
H2A H 0.5924 0.8139 0.9336 0.037 Uiso 1 1 calc R . . . .
H2B H 0.5083 0.7559 0.9986 0.037 Uiso 1 1 calc R . . . .
C3 C 0.44833(17) 0.8023(2) 0.85305(18) 0.0291(6) Uani 1 1 d . . . . .
H3 H 0.3868 0.8282 0.8840 0.035 Uiso 1 1 calc R . . . .
C4 C 0.34745(17) 0.6542(2) 0.72821(18) 0.0282(6) Uani 1 1 d . . . . .
C5 C 0.33804(17) 0.5177(2) 0.67767(19) 0.0332(6) Uani 1 1 d . . . . .
H5A H 0.3119 0.4494 0.7210 0.050 Uiso 1 1 calc GR . . . .
H5B H 0.4042 0.4881 0.6615 0.050 Uiso 1 1 calc GR . . . .
H5C H 0.2918 0.5259 0.6173 0.050 Uiso 1 1 calc GR . . . .
C6 C 0.63006(16) 0.5203(2) 0.95120(18) 0.0278(6) Uani 1 1 d . . . . .
C7 C 0.64386(17) 0.3867(2) 0.91664(19) 0.0319(6) Uani 1 1 d . . . . .
H7 H 0.6044 0.3541 0.8594 0.038 Uiso 1 1 calc R . . . .
C8 C 0.71544(19) 0.3031(2) 0.9666(2) 0.0366(6) Uani 1 1 d . . . . .
C9 C 0.77487(18) 0.3472(2) 1.04955(19) 0.0361(6) Uani 1 1 d . . . . .
H9 H 0.8235 0.2873 1.0829 0.043 Uiso 1 1 calc R . . . .
C10 C 0.76237(18) 0.4789(2) 1.08289(19) 0.0358(6) Uani 1 1 d . . . . .
H10 H 0.8032 0.5112 1.1394 0.043 Uiso 1 1 calc R . . . .
C11 C 0.69054(17) 0.5650(2) 1.03461(18) 0.0316(6) Uani 1 1 d . . . . .
H11 H 0.6823 0.6557 1.0586 0.038 Uiso 1 1 calc R . . . .
C12 C 0.47954(16) 0.9208(2) 0.79161(18) 0.0276(6) Uani 1 1 d . . . . .
C13 C 0.54696(18) 0.9025(2) 0.72323(19) 0.0370(7) Uani 1 1 d . . . . .
H13 H 0.5715 0.8126 0.7117 0.044 Uiso 1 1 calc R . . . .
C14 C 0.57907(18) 1.0137(2) 0.6716(2) 0.0400(7) Uani 1 1 d . . . . .
H14 H 0.6250 0.9990 0.6246 0.048 Uiso 1 1 calc R . . . .
C15 C 0.54503(17) 1.1465(2) 0.68734(19) 0.0332(6) Uani 1 1 d . . . . .
C16 C 0.47722(16) 1.1634(2) 0.75461(18) 0.0301(6) Uani 1 1 d . . . . .
H16 H 0.4523 1.2531 0.7660 0.036 Uiso 1 1 calc R . . . .
C17 C 0.44460(16) 1.0525(2) 0.80593(17) 0.0283(6) Uani 1 1 d . . . . .
H17 H 0.3974 1.0671 0.8517 0.034 Uiso 1 1 calc R . . . .
C18 C 0.58222(19) 1.2693(2) 0.6331(2) 0.0460(8) Uani 1 1 d . . . . .
H18 H 0.5507 1.3539 0.6581 0.055 Uiso 1 1 calc R . . . .
C19 C 0.6961(2) 1.2853(3) 0.6548(2) 0.0541(9) Uani 1 1 d . . . . .
H19A H 0.7139 1.3005 0.7252 0.081 Uiso 1 1 calc GR . . . .
H19B H 0.7183 1.3644 0.6182 0.081 Uiso 1 1 calc GR . . . .
H19C H 0.7292 1.2013 0.6348 0.081 Uiso 1 1 calc GR . . . .
C20 C 0.5506(3) 1.2614(4) 0.5232(3) 0.0764(11) Uani 1 1 d . . . . .
H20A H 0.5807 1.1795 0.4963 0.115 Uiso 1 1 calc GR . . . .
H20B H 0.5736 1.3443 0.4914 0.115 Uiso 1 1 calc GR . . . .
H20C H 0.4772 1.2552 0.5110 0.115 Uiso 1 1 calc GR . . . .
Cl1 Cl 0.73012(6) 0.13562(6) 0.92401(6) 0.0641(3) Uani 1 1 d . . . . .
N1 N 0.42942(13) 0.67437(16) 0.79503(15) 0.0294(5) Uani 1 1 d . . . . .
N2 N 0.49511(13) 0.56832(16) 0.82576(15) 0.0284(5) Uani 1 1 d . . . . .
O1 O 0.28650(11) 0.74757(14) 0.71185(12) 0.0373(4) Uani 1 1 d . . . . .

loop_
_atom_site_aniso_label
_atom_site_aniso_U_11
_atom_site_aniso_U_22
_atom_site_aniso_U_33
_atom_site_aniso_U_23
_atom_site_aniso_U_13
_atom_site_aniso_U_12
C1 0.0242(12) 0.0264(11) 0.0284(16) 0.0012(10) -0.0002(12) -0.0054(10)
C2 0.0334(13) 0.0279(11) 0.0306(16) -0.0017(11) -0.0008(12) -0.0033(10)
C3 0.0288(12) 0.0241(11) 0.0343(17) -0.0024(10) 0.0031(12) -0.0010(10)
C4 0.0256(12) 0.0289(11) 0.0296(16) 0.0057(10) 0.0013(12) -0.0036(10)
C5 0.0328(13) 0.0318(12) 0.0329(17) -0.0011(11) -0.0057(12) -0.0024(10)
C6 0.0268(12) 0.0291(11) 0.0272(16) 0.0033(10) 0.0013(12) -0.0036(10)
C7 0.0338(13) 0.0311(12) 0.0287(16) -0.0002(11) -0.0051(12) -0.0027(10)
C8 0.0410(15) 0.0288(12) 0.0387(18) 0.0008(11) -0.0015(14) 0.0052(11)
C9 0.0327(14) 0.0382(13) 0.0357(18) 0.0108(12) -0.0037(13) 0.0006(11)
C10 0.0352(14) 0.0396(13) 0.0300(17) 0.0027(12) -0.0075(12) -0.0045(11)
C11 0.0366(13) 0.0297(11) 0.0274(16) 0.0001(11) -0.0017(12) -0.0026(11)
C12 0.0250(12) 0.0258(11) 0.0307(16) -0.0007(10) -0.0030(11) -0.0016(9)
C13 0.0405(14) 0.0270(11) 0.0451(18) -0.0026(11) 0.0110(14) 0.0049(11)
C14 0.0395(15) 0.0410(13) 0.0421(19) 0.0019(12) 0.0161(14) 0.0000(12)
C15 0.0322(13) 0.0303(11) 0.0360(17) 0.0033(11) -0.0005(12) -0.0008(10)
C16 0.0280(12) 0.0241(11) 0.0367(17) -0.0033(10) -0.0025(12) 0.0014(10)
C17 0.0264(12) 0.0296(11) 0.0280(16) -0.0039(10) -0.0007(11) 0.0008(10)
C18 0.0464(16) 0.0383(13) 0.055(2) 0.0125(13) 0.0150(15) -0.0002(12)
C19 0.0492(17) 0.0450(14) 0.072(2) 0.0020(14) 0.0240(17) -0.0114(13)
C20 0.070(2) 0.103(3) 0.058(3) 0.037(2) 0.013(2) -0.0082(19)
Cl1 0.0900(6) 0.0351(3) 0.0600(6) -0.0075(3) -0.0232(4) 0.0223(4)
N1 0.0267(10) 0.0198(9) 0.0399(14) 0.0002(9) -0.0046(10) 0.0009(8)
N2 0.0256(10) 0.0230(9) 0.0353(14) 0.0024(9) -0.0014(10) -0.0007(8)
O1 0.0312(9) 0.0316(8) 0.0468(13) 0.0056(8) -0.0055(8) 0.0058(7)

loop_
_atom_type_symbol
_atom_type_description
_atom_type_scat_dispersion_real
_atom_type_scat_dispersion_imag
_atom_type_scat_source
C C 0.0033 0.0016 'International Tables Vol C Tables 4.2.6.8 and 6.1.1.4'
H H 0.0000 0.0000 'International Tables Vol C Tables 4.2.6.8 and 6.1.1.4'
Cl Cl 0.1484 0.1585 'International Tables Vol C Tables 4.2.6.8 and 6.1.1.4'
O O 0.0106 0.0060 'International Tables Vol C Tables 4.2.6.8 and 6.1.1.4'
N N 0.0061 0.0033 'International Tables Vol C Tables 4.2.6.8 and 6.1.1.4'

loop_
_geom_angle_atom_site_label_1
_geom_angle_atom_site_label_2
_geom_angle_atom_site_label_3
_geom_angle
_geom_angle_site_symmetry_1
_geom_angle_site_symmetry_3
C6 C1 C2 124.3(2) . .
N2 C1 C2 114.2(2) . .
N2 C1 C6 121.49(19) . .
C1 C2 H2A 111.3 . .
C1 C2 H2B 111.3 . .
C1 C2 C3 102.54(18) . .
H2A C2 H2B 109.2 . .
C3 C2 H2A 111.3 . .
C3 C2 H2B 111.3 . .
C2 C3 H3 109.8 . .
C12 C3 C2 113.44(17) . .
C12 C3 H3 109.8 . .
N1 C3 C2 101.44(16) . .
N1 C3 H3 109.8 . .
N1 C3 C12 112.16(19) . .
N1 C4 C5 117.33(19) . .
O1 C4 C5 123.4(2) . .
O1 C4 N1 119.2(2) . .
C4 C5 H5A 109.5 . .
C4 C5 H5B 109.5 . .
C4 C5 H5C 109.5 . .
H5A C5 H5B 109.5 . .
H5A C5 H5C 109.5 . .
H5B C5 H5C 109.5 . .
C7 C6 C1 120.3(2) . .
C11 C6 C1 121.1(2) . .
C11 C6 C7 118.6(2) . .
C6 C7 H7 120.4 . .
C8 C7 C6 119.1(2) . .
C8 C7 H7 120.4 . .
C7 C8 C9 122.2(2) . .
C7 C8 Cl1 118.6(2) . .
C9 C8 Cl1 119.18(19) . .
C8 C9 H9 120.6 . .
C10 C9 C8 118.8(2) . .
C10 C9 H9 120.6 . .
C9 C10 H10 119.8 . .
C9 C10 C11 120.3(2) . .
C11 C10 H10 119.8 . .
C6 C11 H11 119.5 . .
C10 C11 C6 120.9(2) . .
C10 C11 H11 119.5 . .
C13 C12 C3 121.56(18) . .
C17 C12 C3 120.21(19) . .
C17 C12 C13 118.16(19) . .
C12 C13 H13 119.6 . .
C14 C13 C12 120.75(19) . .
C14 C13 H13 119.6 . .
C13 C14 H14 119.5 . .
C13 C14 C15 120.9(2) . .
C15 C14 H14 119.5 . .
C14 C15 C18 121.2(2) . .
C16 C15 C14 117.9(2) . .
C16 C15 C18 120.91(19) . .
C15 C16 H16 119.3 . .
C15 C16 C17 121.32(19) . .
C17 C16 H16 119.3 . .
C12 C17 C16 120.95(19) . .
C12 C17 H17 119.5 . .
C16 C17 H17 119.5 . .
C15 C18 H18 107.5 . .
C15 C18 C19 111.1(2) . .
C15 C18 C20 112.1(2) . .
C19 C18 H18 107.5 . .
C20 C18 H18 107.5 . .
C20 C18 C19 111.0(2) . .
C18 C19 H19A 109.5 . .
C18 C19 H19B 109.5 . .
C18 C19 H19C 109.5 . .
H19A C19 H19B 109.5 . .
H19A C19 H19C 109.5 . .
H19B C19 H19C 109.5 . .
C18 C20 H20A 109.5 . .
C18 C20 H20B 109.5 . .
C18 C20 H20C 109.5 . .
H20A C20 H20B 109.5 . .
H20A C20 H20C 109.5 . .
H20B C20 H20C 109.5 . .
C4 N1 C3 123.93(18) . .
C4 N1 N2 122.27(18) . .
N2 N1 C3 113.10(19) . .
C1 N2 N1 108.46(17) . .

loop_
_geom_bond_atom_site_label_1
_geom_bond_atom_site_label_2
_geom_bond_distance
_geom_bond_site_symmetry_2
C1 C2 1.505(3) .
C1 C6 1.461(3) .
C1 N2 1.285(3) .
C2 H2A 0.9900 .
C2 H2B 0.9900 .
C2 C3 1.545(3) .
C3 H3 1.0000 .
C3 C12 1.510(3) .
C3 N1 1.480(3) .
C4 C5 1.492(3) .
C4 N1 1.363(3) .
C4 O1 1.222(2) .
C5 H5A 0.9800 .
C5 H5B 0.9800 .
C5 H5C 0.9800 .
C6 C7 1.397(3) .
C6 C11 1.395(3) .
C7 H7 0.9500 .
C7 C8 1.377(3) .
C8 C9 1.381(4) .
C8 Cl1 1.743(2) .
C9 H9 0.9500 .
C9 C10 1.373(3) .
C10 H10 0.9500 .
C10 C11 1.384(3) .
C11 H11 0.9500 .
C12 C13 1.384(3) .
C12 C17 1.380(3) .
C13 H13 0.9500 .
C13 C14 1.384(3) .
C14 H14 0.9500 .
C14 C15 1.390(3) .
C15 C16 1.375(3) .
C15 C18 1.517(3) .
C16 H16 0.9500 .
C16 C17 1.382(3) .
C17 H17 0.9500 .
C18 H18 1.0000 .
C18 C19 1.529(4) .
C18 C20 1.523(4) .
C19 H19A 0.9800 .
C19 H19B 0.9800 .
C19 H19C 0.9800 .
C20 H20A 0.9800 .
C20 H20B 0.9800 .
C20 H20C 0.9800 .
N1 N2 1.387(2) .

loop_
_publcif_info_datablock.id
_publcif_info_datablock.publ_exptl
_publcif_info_datablock.publ_geom
_publcif_info_datablock.structure
{edf5e953-e545-45b3-bb4d-7b9688ba630b} y y y

loop_
_publcif_info_exptl_table_extra_item
sin_theta_over_lambda_max

loop_
_publcif_info_tables.block_id
_publcif_info_tables.reference_item
{edf5e953-e545-45b3-bb4d-7b9688ba630b} '_publcif_info_datablock.publ_exptl'

loop_
_publcif_info_cif.paper_type
EX
